data_7222559
loop_
_publ_author_name
'Meier, S.F.'
'Schleid, T.'

_publ_section_title
;
 Oxotellurate(IV) der Lanthanide: II. Die isotype Reihe M2 Te5 O13 (M = Dy
 - Lu)
;
_journal_name_full
;
Zeitschrift fuer Naturforschung, Teil B. Anorganische Chemie, Organische 
Chemie (42,1987-)
;
_journal_page_first 720
_journal_page_last 726
_journal_volume 60
_journal_year 2005
_chemical_formula_sum 'Lu2 O13 Te5'
_chemical_name_systematic 'Lu2 (Te5 O13)'
_space_group_IT_number 2
_symmetry_space_group_name_Hall '-P 1'
_symmetry_space_group_name_H-M 'P -1'
_cell_angle_alpha 88.716
_cell_angle_beta 86.671
_cell_angle_gamma 74.838
_cell_formula_units_Z 2
_cell_length_a 6.8632
_cell_length_b 8.5957
_cell_length_c 10.5083
_cell_volume 597.321
_citation_journal_id_ASTM ZNBSEN
_cod_data_source_file Meier_ZNBSEN_2005_1364.cif
_cod_data_source_block Lu2O13Te5
_cod_original_cell_volume 597.3207
_cod_database_code 7222559

loop_
_symmetry_equiv_pos_as_xyz
x,y,z
-x,-y,-z

loop_
_atom_site_label
_atom_site_type_symbol
_atom_site_fract_x
_atom_site_fract_y
_atom_site_fract_z
_atom_site_occupancy
_atom_site_U_iso_or_equiv
Te3 Te+4 0.27468 0.39304 0.48476 1 0.0
Te1 Te+4 0.43833 0.90497 0.30118 1 0.0
O12 O-2 0.6628 0.2621 0.2329 1 0.0
Lu1 Lu+3 0.44792 0.4717 0.81992 1 0.0
O7 O-2 0.3464 0.9861 0.1228 1 0.0
O8 O-2 0.0429 0.351 0.567 1 0.0
O10 O-2 0.1259 0.4942 0.8958 1 0.0
Te5 Te+4 0.70956 0.12102 0.02489 1 0.0
O2 O-2 0.5332 0.3288 0.0004 1 0.0
O5 O-2 0.6619 0.4898 0.3824 1 0.0
O11 O-2 0.0562 0.8218 0.0406 1 0.0
O4 O-2 0.3128 0.739 0.2873 1 0.0
O6 O-2 0.0645 0.2646 0.279 1 0.0
Lu2 Lu+3 0.00031 0.26029 0.75994 1 0.0
Te2 Te+4 0.12392 0.34919 0.10909 1 0.0
O13 O-2 0.0697 0.0169 0.6905 1 0.0
O9 O-2 0.4614 0.19 0.5183 1 0.0
O1 O-2 0.3265 0.227 0.779 1 0.0
Te4 Te+4 0.84102 0.19503 0.36306 1 0.0
O3 O-2 0.2343 0.4964 0.1867 1 0.0
